data_7057833
loop_
_publ_author_name
'Sundaram, S. John'
'Ramaclus, Jerald V.'
'Antony, Priya'
'Jaccob, M.'
'Sagayaraj, P.'

_publ_section_title
;
 Synthesis, growth and characterization of a new acentric
 4-[4-(4-dimethylamino-phenyl)buta-1,3-dienyl]-1-methyl pyridinium
 p-chlorobenzenesulfonate dihydrate crystal for nonlinear optical
 applications
;
_journal_issue 23
_journal_name_full 'New Journal of Chemistry'
_journal_page_first 18865
_journal_paper_doi 10.1039/C8NJ03261K
_journal_volume 42
_journal_year 2018
_chemical_formula_moiety 'C18 H21 N2, C6 H4 Cl O3 S, 2(H2O)'
_chemical_formula_sum 'C24 H29 Cl N2 O5 S'
_chemical_formula_weight 493.00
_chemical_melting_point 271
_chemical_name_systematic DACSC
_space_group_crystal_system orthorhombic
_space_group_IT_number 29
_space_group_name_Hall 'P 2c -2ac'
_space_group_name_H-M_alt 'P c a 21'
_symmetry_space_group_name_Hall 'P 2c -2ac'
_symmetry_space_group_name_H-M 'P c a 21'
_atom_sites_solution_hydrogens geom
_audit_creation_method SHELXL-2014/7
_audit_update_record
;
2017-07-09 deposited with the CCDC.
2018-10-18 downloaded from the CCDC.
;
_cell_angle_alpha 90
_cell_angle_beta 90
_cell_angle_gamma 90
_cell_formula_units_Z 8
_cell_length_a 38.585(2)
_cell_length_b 6.8672(4)
_cell_length_c 18.7605(12)
_cell_measurement_reflns_used 9772
_cell_measurement_temperature 293(2)
_cell_measurement_theta_max 27.79
_cell_measurement_theta_min 2.96
_cell_volume 4971.0(5)
_computing_cell_refinement 'APEX3/SAINT (Bruker, 2016)'
_computing_data_collection 'APEX3(Bruker, 2016)'
_computing_data_reduction 'SAINT/XPREP (Bruker, 2016)'
_computing_molecular_graphics 'ORTEP3 (Farrugia, 1997) and Mercury (Bruno et al., 2002)'
_computing_publication_material 'SHELXL-2014/7 (Sheldrick, 2014)'
_computing_structure_refinement 'SHELXL-2014/7 (Sheldrick, 2014)'
_computing_structure_solution 'SHELXT-2014/5 (Sheldrick, 2014)'
_diffrn_ambient_temperature 293(2)
_diffrn_measured_fraction_theta_full 0.995
_diffrn_measured_fraction_theta_max 0.995
_diffrn_measurement_device_type 'Bruker axs kappa apex3 CMOS Diffractometer'
_diffrn_measurement_method '\w and \f scan'
_diffrn_radiation_monochromator graphite
_diffrn_radiation_source 'fine-focus sealed tube'
_diffrn_radiation_type MoK\a
_diffrn_radiation_wavelength 0.71073
_diffrn_reflns_av_R_equivalents 0.0579
_diffrn_reflns_av_unetI/netI 0.0393
_diffrn_reflns_Laue_measured_fraction_full 0.995
_diffrn_reflns_Laue_measured_fraction_max 0.995
_diffrn_reflns_limit_h_max 45
_diffrn_reflns_limit_h_min -40
_diffrn_reflns_limit_k_max 8
_diffrn_reflns_limit_k_min -8
_diffrn_reflns_limit_l_max 22
_diffrn_reflns_limit_l_min -22
_diffrn_reflns_number 59396
_diffrn_reflns_point_group_measured_fraction_full 0.996
_diffrn_reflns_point_group_measured_fraction_max 0.996
_diffrn_reflns_theta_full 24.997
_diffrn_reflns_theta_max 24.997
_diffrn_reflns_theta_min 3.168
_exptl_absorpt_coefficient_mu 0.275
_exptl_absorpt_correction_T_max 0.7557
_exptl_absorpt_correction_T_min 0.6564
_exptl_absorpt_correction_type multi-scan
_exptl_absorpt_process_details 'SADABS (Bruker, 2016)'
_exptl_crystal_colour red
_exptl_crystal_density_diffrn 1.317
_exptl_crystal_description PLATE
_exptl_crystal_F_000 2080
_exptl_crystal_recrystallization_method 'Re-crystallisation from solvent: Methanol:Water (1:1)'
_exptl_crystal_size_max 0.200
_exptl_crystal_size_mid 0.150
_exptl_crystal_size_min 0.100
_refine_diff_density_max 1.435
_refine_diff_density_min -0.479
_refine_diff_density_rms 0.099
_refine_ls_abs_structure_details
;
 Refined as an inversion twin.
;
_refine_ls_abs_structure_Flack 0.50(16)
_refine_ls_extinction_method none
_refine_ls_goodness_of_fit_ref 1.107
_refine_ls_hydrogen_treatment constr
_refine_ls_matrix_type full
_refine_ls_number_parameters 596
_refine_ls_number_reflns 8722
_refine_ls_number_restraints 1
_refine_ls_restrained_S_all 1.107
_refine_ls_R_factor_all 0.1103
_refine_ls_R_factor_gt 0.0874
_refine_ls_shift/su_max 0.002
_refine_ls_shift/su_mean 0.000
_refine_ls_structure_factor_coef Fsqd
_refine_ls_weighting_details 'w=1/[\s^2^(Fo^2^)+(0.1679P)^2^+0.4499P] where P=(Fo^2^+2Fc^2^)/3'
_refine_ls_weighting_scheme calc
_refine_ls_wR_factor_gt 0.2183
_refine_ls_wR_factor_ref 0.2444
_reflns_Friedel_coverage 0.935
_reflns_Friedel_fraction_full 0.997
_reflns_Friedel_fraction_max 0.997
_reflns_number_gt 6529
_reflns_number_total 8722
_reflns_threshold_expression 'I > 2\s(I)'
_cod_data_source_file c8nj03261k2.cif
_cod_data_source_block NEW
_cod_depositor_comments 'Adding full bibliography for 7057833.cif.'
_cod_database_code 7057833
_shelx_shelxl_version_number 2014/7
_shelx_space_group_comment
;
The symmetry employed for this shelxl refinement is uniquely defined
by the following loop, which should always be used as a source of
symmetry information in preference to the above space-group names.
They are only intended as comments.
;
_shelx_estimated_absorpt_t_min 0.947
_shelx_estimated_absorpt_t_max 0.973

loop_
_space_group_symop_operation_xyz
'x, y, z'
'-x, -y, z+1/2'
'-x+1/2, y, z+1/2'
'x+1/2, -y, z'

loop_
_atom_site_label
_atom_site_type_symbol
_atom_site_fract_x
_atom_site_fract_y
_atom_site_fract_z
_atom_site_U_iso_or_equiv
_atom_site_adp_type
_atom_site_occupancy
_atom_site_site_symmetry_order
_atom_site_calc_flag
_atom_site_refinement_flags_posn
_atom_site_refinement_flags_adp
C1 C 0.0713(3) 0.4966(13) 0.2192(8) 0.064(4) Uani 1 1 d . .
H1A H 0.0590 0.4993 0.1747 0.096 Uiso 1 1 calc R U
H1B H 0.0657 0.3791 0.2444 0.096 Uiso 1 1 calc R U
H1C H 0.0647 0.6072 0.2474 0.096 Uiso 1 1 calc R U
C2 C 0.1310(3) 0.5016(10) 0.2544(6) 0.044(3) Uani 1 1 d . .
H2 H 0.1239 0.4955 0.3017 0.053 Uiso 1 1 calc R U
C3 C 0.1660(3) 0.5085(9) 0.2407(5) 0.038(2) Uani 1 1 d . .
H3 H 0.1817 0.5086 0.2783 0.046 Uiso 1 1 calc R U
C4 C 0.1781(3) 0.5155(9) 0.1701(5) 0.034(2) Uani 1 1 d . .
C5 C 0.1520(3) 0.5144(11) 0.1154(6) 0.046(3) Uani 1 1 d . .
H5 H 0.1584 0.5182 0.0676 0.056 Uiso 1 1 calc R U
C6 C 0.1188(3) 0.5079(10) 0.1331(6) 0.046(3) Uani 1 1 d . .
H6 H 0.1023 0.5064 0.0971 0.055 Uiso 1 1 calc R U
C7 C 0.2133(3) 0.5212(11) 0.1494(6) 0.044(2) Uani 1 1 d . .
H7 H 0.2179 0.5266 0.1008 0.053 Uiso 1 1 calc R U
C8 C 0.2413(3) 0.5194(10) 0.1939(6) 0.039(2) Uani 1 1 d . .
H8 H 0.2376 0.5199 0.2429 0.047 Uiso 1 1 calc R U
C9 C 0.2764(3) 0.5166(10) 0.1677(7) 0.039(2) Uani 1 1 d . .
H9 H 0.2805 0.5163 0.1189 0.047 Uiso 1 1 calc R U
C10 C 0.3034(3) 0.5147(11) 0.2130(6) 0.046(3) Uani 1 1 d . .
H10 H 0.2982 0.5170 0.2614 0.055 Uiso 1 1 calc R U
C11 C 0.3403(3) 0.5092(9) 0.1942(6) 0.038(2) Uani 1 1 d . .
C12 C 0.3526(3) 0.5066(10) 0.1266(6) 0.043(3) Uani 1 1 d . .
H12 H 0.3366 0.5085 0.0896 0.052 Uiso 1 1 calc R U
C13 C 0.3880(3) 0.5013(9) 0.1085(6) 0.038(2) Uani 1 1 d . .
H13 H 0.3948 0.4979 0.0610 0.045 Uiso 1 1 calc R U
C14 C 0.4122(3) 0.5012(8) 0.1611(5) 0.037(2) Uani 1 1 d . .
C15 C 0.3997(3) 0.5060(9) 0.2345(6) 0.047(3) Uani 1 1 d . .
H15 H 0.4153 0.5060 0.2723 0.056 Uiso 1 1 calc R U
C16 C 0.3654(3) 0.5103(11) 0.2469(6) 0.048(3) Uani 1 1 d . .
H16 H 0.3580 0.5143 0.2941 0.057 Uiso 1 1 calc R U
C17 C 0.4729(3) 0.4914(13) 0.2044(7) 0.061(3) Uani 1 1 d . .
H17A H 0.4956 0.4897 0.1832 0.092 Uiso 1 1 calc R U
H17B H 0.4707 0.6043 0.2342 0.092 Uiso 1 1 calc R U
H17C H 0.4698 0.3761 0.2326 0.092 Uiso 1 1 calc R U
C18 C 0.4599(3) 0.5000(12) 0.0765(8) 0.060(3) Uani 1 1 d . .
H18A H 0.4847 0.4968 0.0776 0.090 Uiso 1 1 calc R U
H18B H 0.4514 0.3883 0.0511 0.090 Uiso 1 1 calc R U
H18C H 0.4523 0.6165 0.0528 0.090 Uiso 1 1 calc R U
C19 C 0.6797(3) -0.0066(15) 0.5783(9) 0.072(4) Uani 1 1 d . .
H19A H 0.6808 -0.0051 0.5272 0.108 Uiso 1 1 calc R U
H19B H 0.6914 0.1060 0.5968 0.108 Uiso 1 1 calc R U
H19C H 0.6908 -0.1222 0.5959 0.108 Uiso 1 1 calc R U
C20 C 0.6330(3) -0.0054(11) 0.6647(8) 0.052(3) Uani 1 1 d . .
H20 H 0.6499 -0.0079 0.7000 0.063 Uiso 1 1 calc R U
C21 C 0.5979(3) -0.0031(9) 0.6838(6) 0.041(2) Uani 1 1 d . .
H21 H 0.5920 -0.0038 0.7319 0.050 Uiso 1 1 calc R U
C22 C 0.5721(3) 0.0001(9) 0.6338(6) 0.037(2) Uani 1 1 d . .
C23 C 0.5836(3) 0.0014(10) 0.5634(6) 0.043(3) Uani 1 1 d . .
H23 H 0.5673 0.0041 0.5268 0.052 Uiso 1 1 calc R U
C24 C 0.6173(3) -0.0010(10) 0.5470(7) 0.048(3) Uani 1 1 d . .
H24 H 0.6245 -0.0007 0.4997 0.057 Uiso 1 1 calc R U
C25 C 0.5349(3) 0.0052(9) 0.6531(6) 0.040(2) Uani 1 1 d . .
H25 H 0.5297 0.0137 0.7015 0.048 Uiso 1 1 calc R U
C26 C 0.5087(3) -0.0009(10) 0.6100(7) 0.045(3) Uani 1 1 d . .
H26 H 0.5134 -0.0087 0.5614 0.054 Uiso 1 1 calc R U
C27 C 0.4735(3) 0.0034(11) 0.6310(7) 0.050(3) Uani 1 1 d . .
H27 H 0.4692 0.0094 0.6798 0.060 Uiso 1 1 calc R U
C28 C 0.4456(3) -0.0003(10) 0.5883(6) 0.047(3) Uani 1 1 d . .
H28 H 0.4502 -0.0053 0.5397 0.056 Uiso 1 1 calc R U
C29 C 0.4096(3) 0.0025(10) 0.6072(6) 0.042(2) Uani 1 1 d . .
C30 C 0.3974(3) 0.0045(8) 0.6800(5) 0.032(2) Uani 1 1 d . .
H30 H 0.4133 0.0023 0.7173 0.038 Uiso 1 1 calc R U
C31 C 0.3635(3) 0.0094(9) 0.6944(5) 0.036(2) Uani 1 1 d . .
H31 H 0.3565 0.0097 0.7418 0.044 Uiso 1 1 calc R U
C32 C 0.3372(3) 0.0143(9) 0.6390(6) 0.037(2) Uani 1 1 d . .
C33 C 0.3491(3) 0.0098(11) 0.5703(6) 0.042(3) Uani 1 1 d . .
H33 H 0.3331 0.0106 0.5334 0.051 Uiso 1 1 calc R U
C34 C 0.3839(3) 0.0039(10) 0.5532(5) 0.041(2) Uani 1 1 d . .
H34 H 0.3906 0.0009 0.5056 0.049 Uiso 1 1 calc R U
C35 C 0.2903(3) 0.0228(13) 0.7285(6) 0.051(3) Uani 1 1 d . .
H35A H 0.2654 0.0281 0.7286 0.076 Uiso 1 1 calc R U
H35B H 0.2978 -0.0933 0.7524 0.076 Uiso 1 1 calc R U
H35C H 0.2994 0.1348 0.7528 0.076 Uiso 1 1 calc R U
C36 C 0.2769(3) 0.0303(17) 0.6006(8) 0.071(3) Uani 1 1 d . .
H36A H 0.2542 0.0344 0.6213 0.107 Uiso 1 1 calc R U
H36B H 0.2806 0.1453 0.5725 0.107 Uiso 1 1 calc R U
H36C H 0.2789 -0.0828 0.5708 0.107 Uiso 1 1 calc R U
C37 C 0.3111(2) 0.0943(13) 0.3845(5) 0.053(2) Uani 1 1 d . .
C38 C 0.2766(3) 0.0422(14) 0.3804(6) 0.060(3) Uani 1 1 d . .
H38 H 0.2699 -0.0800 0.3641 0.072 Uiso 1 1 calc R U
C39 C 0.2519(2) 0.1826(13) 0.4019(5) 0.060(2) Uani 1 1 d . .
H39 H 0.2285 0.1507 0.4020 0.072 Uiso 1 1 calc R U
C40 C 0.26211(18) 0.3648(11) 0.4226(4) 0.0426(17) Uani 1 1 d . .
C41 C 0.2972(2) 0.4124(12) 0.4261(5) 0.052(2) Uani 1 1 d . .
H41 H 0.3042 0.5349 0.4416 0.063 Uiso 1 1 calc R U
C42 C 0.3208(2) 0.2774(15) 0.4067(5) 0.061(2) Uani 1 1 d . .
H42 H 0.3442 0.3089 0.4083 0.073 Uiso 1 1 calc R U
C43 C 0.48821(19) 0.1443(12) 0.3808(4) 0.0460(17) Uani 1 1 d . .
C44 C 0.4535(2) 0.0971(13) 0.3775(5) 0.056(2) Uani 1 1 d . .
H44 H 0.4466 -0.0257 0.3622 0.067 Uiso 1 1 calc R U
C45 C 0.4291(2) 0.2345(14) 0.3971(5) 0.060(2) Uani 1 1 d . .
H45 H 0.4056 0.2044 0.3956 0.072 Uiso 1 1 calc R U
C46 C 0.4399(2) 0.4166(14) 0.4190(4) 0.057(2) Uani 1 1 d . .
C47 C 0.4742(3) 0.4634(15) 0.4202(7) 0.067(3) Uani 1 1 d . .
H47 H 0.4812 0.5882 0.4330 0.081 Uiso 1 1 calc R U
C48 C 0.4982(2) 0.3266(13) 0.4024(5) 0.063(2) Uani 1 1 d . .
H48 H 0.5216 0.3572 0.4050 0.076 Uiso 1 1 calc R U
N1 N 0.1075(3) 0.5030(8) 0.2059(4) 0.043(2) Uani 1 1 d . .
N2 N 0.4466(3) 0.4976(10) 0.1481(6) 0.052(2) Uani 1 1 d . .
N3 N 0.6415(2) -0.0042(8) 0.6023(5) 0.043(2) Uani 1 1 d . .
N4 N 0.3026(2) 0.0214(10) 0.6565(5) 0.046(2) Uani 1 1 d . .
O1 O 0.2037(2) 0.4432(13) 0.4825(4) 0.079(2) Uani 1 1 d . .
O2 O 0.22028(15) 0.6247(10) 0.3772(3) 0.0657(16) Uani 1 1 d . .
O3 O 0.2483(2) 0.6808(9) 0.4913(4) 0.0763(18) Uani 1 1 d . .
O4 O 0.53002(15) -0.1176(10) 0.4248(3) 0.0666(17) Uani 1 1 d . .
O5 O 0.50223(18) -0.1714(10) 0.3121(4) 0.081(2) Uani 1 1 d . .
O6 O 0.54739(19) 0.0674(12) 0.3231(4) 0.078(2) Uani 1 1 d . .
O7 O 0.60005(16) 0.2313(12) 0.4004(5) 0.095(2) Uani 1 1 d . .
O8 O 0.58452(18) -0.3894(10) 0.4161(5) 0.091(2) Uani 1 1 d . .
O9 O 0.15103(17) 0.2689(12) 0.4010(5) 0.097(2) Uani 1 1 d . .
O10 O 0.16572(18) 0.8918(11) 0.3858(5) 0.095(3) Uani 1 1 d . .
S1 S 0.23088(7) 0.5420(4) 0.44551(12) 0.0516(6) Uani 1 1 d . .
S2 S 0.51956(7) -0.0322(3) 0.35710(12) 0.0509(6) Uani 1 1 d . .
Cl1 Cl 0.34200(8) -0.0771(4) 0.36109(19) 0.0872(9) Uani 1 1 d . .
Cl2 Cl 0.40886(8) 0.5908(4) 0.44187(19) 0.0887(9) Uani 1 1 d . .

loop_
_atom_site_aniso_label
_atom_site_aniso_U_11
_atom_site_aniso_U_22
_atom_site_aniso_U_33
_atom_site_aniso_U_23
_atom_site_aniso_U_13
_atom_site_aniso_U_12
C1 0.052(8) 0.068(7) 0.072(8) -0.008(4) 0.000(7) 0.005(4)
C2 0.048(7) 0.049(6) 0.037(6) -0.007(3) 0.017(6) 0.002(3)
C3 0.053(7) 0.037(5) 0.024(5) -0.008(2) 0.009(5) 0.003(3)
C4 0.042(6) 0.024(4) 0.035(5) -0.003(3) 0.006(4) 0.001(3)
C5 0.066(8) 0.040(5) 0.034(6) 0.003(3) -0.003(6) 0.000(3)
C6 0.060(7) 0.048(5) 0.029(5) -0.002(3) -0.010(5) 0.002(3)
C7 0.050(6) 0.043(5) 0.039(5) -0.003(3) 0.001(5) 0.004(3)
C8 0.041(6) 0.045(4) 0.032(5) -0.002(3) 0.008(4) -0.003(3)
C9 0.034(5) 0.040(4) 0.044(6) 0.006(3) 0.012(4) 0.002(3)
C10 0.044(7) 0.053(6) 0.040(6) 0.003(3) 0.016(5) 0.001(3)
C11 0.046(7) 0.033(5) 0.036(6) 0.001(3) -0.004(5) 0.002(3)
C12 0.040(7) 0.049(6) 0.040(6) 0.002(3) 0.001(5) -0.003(3)
C13 0.048(6) 0.032(4) 0.034(5) -0.002(3) 0.009(5) -0.002(3)
C14 0.051(6) 0.025(4) 0.036(6) -0.004(2) 0.013(5) -0.004(3)
C15 0.066(9) 0.038(5) 0.035(6) 0.002(3) 0.001(5) 0.003(3)
C16 0.060(8) 0.051(6) 0.032(6) 0.004(3) 0.011(6) 0.006(3)
C17 0.048(7) 0.080(7) 0.056(7) -0.005(4) -0.020(6) -0.006(4)
C18 0.045(7) 0.059(6) 0.077(9) -0.006(4) 0.009(6) 0.000(3)
C19 0.024(6) 0.093(9) 0.099(11) -0.014(5) 0.005(7) 0.002(4)
C20 0.036(6) 0.049(6) 0.072(10) -0.005(4) -0.012(6) 0.000(3)
C21 0.044(6) 0.050(5) 0.031(5) 0.001(3) 0.000(5) 0.001(3)
C22 0.044(6) 0.030(4) 0.038(6) -0.003(3) 0.000(5) -0.002(3)
C23 0.028(5) 0.052(6) 0.050(7) -0.003(3) -0.008(5) 0.000(3)
C24 0.044(6) 0.052(6) 0.047(7) -0.005(3) -0.003(6) -0.004(3)
C25 0.045(6) 0.034(4) 0.042(6) -0.001(3) 0.015(5) 0.003(3)
C26 0.049(7) 0.036(4) 0.050(6) -0.002(3) 0.013(6) 0.007(3)
C27 0.060(7) 0.055(6) 0.035(6) 0.004(3) 0.004(5) 0.004(4)
C28 0.062(8) 0.042(6) 0.037(6) -0.001(3) -0.002(6) 0.003(3)
C29 0.047(7) 0.040(5) 0.039(6) -0.001(3) 0.006(5) 0.000(3)
C30 0.039(6) 0.031(5) 0.024(5) -0.001(2) -0.009(4) 0.000(2)
C31 0.040(6) 0.043(5) 0.026(5) -0.002(3) -0.011(5) -0.003(3)
C32 0.036(5) 0.032(4) 0.042(6) 0.004(3) -0.018(5) 0.001(3)
C33 0.039(6) 0.056(6) 0.032(6) -0.003(3) -0.018(5) -0.001(3)
C34 0.046(6) 0.050(5) 0.025(5) 0.005(3) -0.004(5) 0.002(3)
C35 0.047(7) 0.065(5) 0.041(6) -0.002(4) 0.008(5) -0.001(4)
C36 0.054(7) 0.083(7) 0.076(9) -0.011(6) -0.009(7) -0.011(5)
C37 0.050(5) 0.063(6) 0.048(4) 0.010(4) 0.012(4) 0.006(4)
C38 0.073(7) 0.059(5) 0.047(5) -0.014(4) -0.008(5) 0.009(5)
C39 0.048(4) 0.064(5) 0.067(5) -0.002(4) -0.007(4) -0.009(4)
C40 0.047(4) 0.052(4) 0.029(3) 0.002(3) -0.003(3) -0.005(3)
C41 0.049(4) 0.050(5) 0.058(5) 0.015(4) -0.009(4) -0.008(4)
C42 0.041(4) 0.084(7) 0.058(5) 0.024(5) -0.004(4) -0.008(5)
C43 0.048(4) 0.056(4) 0.033(3) 0.007(3) -0.004(3) -0.004(4)
C44 0.047(4) 0.058(5) 0.064(5) 0.007(4) -0.004(4) -0.004(4)
C45 0.045(4) 0.065(5) 0.071(6) 0.011(4) 0.007(4) -0.005(4)
C46 0.056(5) 0.071(6) 0.043(4) 0.009(4) -0.001(4) 0.011(5)
C47 0.059(7) 0.065(5) 0.077(8) -0.016(5) 0.002(6) -0.005(5)
C48 0.052(5) 0.061(5) 0.076(6) -0.019(5) 0.001(4) -0.015(4)
N1 0.049(6) 0.038(4) 0.040(5) -0.004(2) 0.007(5) 0.003(2)
N2 0.045(5) 0.065(5) 0.045(5) -0.006(3) -0.005(5) -0.004(3)
N3 0.026(5) 0.047(5) 0.054(6) -0.007(3) -0.005(5) 0.001(2)
N4 0.031(4) 0.061(5) 0.047(6) -0.004(3) -0.004(4) 0.000(3)
O1 0.065(5) 0.117(6) 0.055(4) 0.007(4) 0.027(4) 0.001(4)
O2 0.065(3) 0.093(4) 0.039(3) -0.006(3) -0.014(3) 0.024(3)
O3 0.104(5) 0.065(4) 0.060(4) -0.022(3) -0.023(3) 0.007(4)
O4 0.061(3) 0.084(4) 0.054(4) -0.004(3) -0.009(3) 0.023(3)
O5 0.099(5) 0.077(4) 0.069(4) -0.030(3) -0.021(4) 0.001(4)
O6 0.064(5) 0.101(5) 0.071(5) -0.018(4) 0.028(4) -0.004(4)
O7 0.055(4) 0.085(5) 0.146(7) 0.028(5) -0.005(4) -0.003(4)
O8 0.070(4) 0.072(5) 0.130(7) -0.007(4) 0.015(4) 0.009(4)
O9 0.061(4) 0.088(5) 0.143(7) 0.023(5) -0.011(4) 0.000(4)
O10 0.066(4) 0.084(5) 0.134(7) -0.022(5) 0.008(4) 0.019(4)
S1 0.0502(14) 0.0704(12) 0.0341(11) -0.0059(12) -0.0024(10) 0.0032(11)
S2 0.0509(15) 0.0698(12) 0.0321(11) -0.0082(12) -0.0051(10) 0.0022(10)
Cl1 0.0801(18) 0.099(2) 0.0825(18) 0.0007(18) 0.0129(15) 0.0339(16)
Cl2 0.0877(19) 0.093(2) 0.0857(18) 0.0036(17) 0.0167(16) 0.0342(16)

loop_
_atom_type_symbol
_atom_type_description
_atom_type_scat_dispersion_real
_atom_type_scat_dispersion_imag
_atom_type_scat_source
C C 0.0033 0.0016 'International Tables Vol C Tables 4.2.6.8 and 6.1.1.4'
H H 0.0000 0.0000 'International Tables Vol C Tables 4.2.6.8 and 6.1.1.4'
N N 0.0061 0.0033 'International Tables Vol C Tables 4.2.6.8 and 6.1.1.4'
O O 0.0106 0.0060 'International Tables Vol C Tables 4.2.6.8 and 6.1.1.4'
S S 0.1246 0.1234 'International Tables Vol C Tables 4.2.6.8 and 6.1.1.4'
Cl Cl 0.1484 0.1585 'International Tables Vol C Tables 4.2.6.8 and 6.1.1.4'

loop_
_geom_angle_atom_site_label_1
_geom_angle_atom_site_label_2
_geom_angle_atom_site_label_3
_geom_angle
N1 C1 H1A 109.5
N1 C1 H1B 109.5
H1A C1 H1B 109.5
N1 C1 H1C 109.5
H1A C1 H1C 109.5
H1B C1 H1C 109.5
N1 C2 C3 124.2(10)
N1 C2 H2 117.9
C3 C2 H2 117.9
C2 C3 C4 120.2(10)
C2 C3 H3 119.9
C4 C3 H3 119.9
C3 C4 C7 125.4(10)
C3 C4 C5 116.0(10)
C7 C4 C5 118.6(9)
C6 C5 C4 119.9(10)
C6 C5 H5 120.0
C4 C5 H5 120.0
C5 C6 N1 122.4(10)
C5 C6 H6 118.8
N1 C6 H6 118.8
C8 C7 C4 126.3(10)
C8 C7 H7 116.8
C4 C7 H7 116.8
C7 C8 C9 122.4(10)
C7 C8 H8 118.8
C9 C8 H8 118.8
C10 C9 C8 120.9(11)
C10 C9 H9 119.5
C8 C9 H9 119.5
C9 C10 C11 126.9(10)
C9 C10 H10 116.6
C11 C10 H10 116.6
C12 C11 C16 115.1(11)
C12 C11 C10 124.5(10)
C16 C11 C10 120.4(10)
C11 C12 C13 124.5(11)
C11 C12 H12 117.7
C13 C12 H12 117.7
C14 C13 C12 119.4(9)
C14 C13 H13 120.3
C12 C13 H13 120.3
N2 C14 C13 123.0(9)
N2 C14 C15 119.6(10)
C13 C14 C15 117.4(10)
C16 C15 C14 119.2(11)
C16 C15 H15 120.4
C14 C15 H15 120.4
C15 C16 C11 124.3(11)
C15 C16 H16 117.8
C11 C16 H16 117.8
N2 C17 H17A 109.5
N2 C17 H17B 109.5
H17A C17 H17B 109.5
N2 C17 H17C 109.5
H17A C17 H17C 109.5
H17B C17 H17C 109.5
N2 C18 H18A 109.5
N2 C18 H18B 109.5
H18A C18 H18B 109.5
N2 C18 H18C 109.5
H18A C18 H18C 109.5
H18B C18 H18C 109.5
N3 C19 H19A 109.5
N3 C19 H19B 109.5
H19A C19 H19B 109.5
N3 C19 H19C 109.5
H19A C19 H19C 109.5
H19B C19 H19C 109.5
N3 C20 C21 120.6(12)
N3 C20 H20 119.7
C21 C20 H20 119.7
C22 C21 C20 121.8(11)
C22 C21 H21 119.1
C20 C21 H21 119.1
C21 C22 C23 114.9(10)
C21 C22 C25 122.5(10)
C23 C22 C25 122.6(10)
C24 C23 C22 121.7(11)
C24 C23 H23 119.1
C22 C23 H23 119.1
C23 C24 N3 118.8(11)
C23 C24 H24 120.6
N3 C24 H24 120.6
C26 C25 C22 127.0(10)
C26 C25 H25 116.5
C22 C25 H25 116.5
C25 C26 C27 125.0(11)
C25 C26 H26 117.5
C27 C26 H26 117.5
C28 C27 C26 127.2(12)
C28 C27 H27 116.4
C26 C27 H27 116.4
C27 C28 C29 129.0(11)
C27 C28 H28 115.5
C29 C28 H28 115.5
C34 C29 C28 120.0(10)
C34 C29 C30 116.7(10)
C28 C29 C30 123.3(10)
C31 C30 C29 120.6(9)
C31 C30 H30 119.7
C29 C30 H30 119.7
C30 C31 C32 122.7(9)
C30 C31 H31 118.6
C32 C31 H31 118.6
C33 C32 N4 123.5(9)
C33 C32 C31 115.9(9)
N4 C32 C31 120.5(10)
C32 C33 C34 123.2(9)
C32 C33 H33 118.4
C34 C33 H33 118.4
C33 C34 C29 120.8(10)
C33 C34 H34 119.6
C29 C34 H34 119.6
N4 C35 H35A 109.5
N4 C35 H35B 109.5
H35A C35 H35B 109.5
N4 C35 H35C 109.5
H35A C35 H35C 109.5
H35B C35 H35C 109.5
N4 C36 H36A 109.5
N4 C36 H36B 109.5
H36A C36 H36B 109.5
N4 C36 H36C 109.5
H36A C36 H36C 109.5
H36B C36 H36C 109.5
C42 C37 C38 121.1(8)
C42 C37 Cl1 120.6(7)
C38 C37 Cl1 118.3(7)
C37 C38 C39 117.2(8)
C37 C38 H38 121.4
C39 C38 H38 121.4
C40 C39 C38 120.7(8)
C40 C39 H39 119.7
C38 C39 H39 119.7
C39 C40 C41 120.5(8)
C39 C40 S1 120.2(6)
C41 C40 S1 119.3(6)
C42 C41 C40 118.8(8)
C42 C41 H41 120.6
C40 C41 H41 120.6
C41 C42 C37 121.6(7)
C41 C42 H42 119.2
C37 C42 H42 119.2
C48 C43 C44 120.0(8)
C48 C43 S2 120.6(6)
C44 C43 S2 119.4(7)
C43 C44 C45 119.3(8)
C43 C44 H44 120.4
C45 C44 H44 120.4
C46 C45 C44 119.5(8)
C46 C45 H45 120.2
C44 C45 H45 120.2
C47 C46 C45 120.7(9)
C47 C46 Cl2 120.0(8)
C45 C46 Cl2 119.2(7)
C48 C47 C46 119.6(9)
C48 C47 H47 120.2
C46 C47 H47 120.2
C47 C48 C43 120.9(8)
C47 C48 H48 119.6
C43 C48 H48 119.6
C2 N1 C1 124.8(10)
C2 N1 C6 117.3(10)
C1 N1 C6 117.9(10)
C14 N2 C18 121.2(10)
C14 N2 C17 123.5(10)
C18 N2 C17 115.3(10)
C20 N3 C24 122.2(11)
C20 N3 C19 122.7(11)
C24 N3 C19 115.0(10)
C32 N4 C35 123.2(9)
C32 N4 C36 119.6(10)
C35 N4 C36 117.2(10)
O1 S1 O3 111.4(5)
O1 S1 O2 113.9(4)
O3 S1 O2 113.2(4)
O1 S1 C40 107.0(4)
O3 S1 C40 106.3(4)
O2 S1 C40 104.2(4)
O6 S2 O5 114.0(5)
O6 S2 O4 112.0(5)
O5 S2 O4 111.9(4)
O6 S2 C43 107.4(4)
O5 S2 C43 106.5(4)
O4 S2 C43 104.3(4)

loop_
_geom_bond_atom_site_label_1
_geom_bond_atom_site_label_2
_geom_bond_distance
C1 N1 1.418(15)
C1 H1A 0.9600
C1 H1B 0.9600
C1 H1C 0.9600
C2 N1 1.285(14)
C2 C3 1.378(14)
C2 H2 0.9300
C3 C4 1.406(13)
C3 H3 0.9300
C4 C7 1.412(14)
C4 C5 1.438(14)
C5 C6 1.323(15)
C5 H5 0.9300
C6 N1 1.434(14)
C6 H6 0.9300
C7 C8 1.365(14)
C7 H7 0.9300
C8 C9 1.441(13)
C8 H8 0.9300
C9 C10 1.344(16)
C9 H9 0.9300
C10 C11 1.468(16)
C10 H10 0.9300
C11 C12 1.354(15)
C11 C16 1.384(16)
C12 C13 1.406(14)
C12 H12 0.9300
C13 C14 1.357(15)
C13 H13 0.9300
C14 N2 1.352(14)
C14 C15 1.460(14)
C15 C16 1.345(16)
C15 H15 0.9300
C16 H16 0.9300
C17 N2 1.466(14)
C17 H17A 0.9600
C17 H17B 0.9600
C17 H17C 0.9600
C18 N2 1.438(17)
C18 H18A 0.9600
C18 H18B 0.9600
C18 H18C 0.9600
C19 N3 1.541(13)
C19 H19A 0.9600
C19 H19B 0.9600
C19 H19C 0.9600
C20 N3 1.216(15)
C20 C21 1.401(15)
C20 H20 0.9300
C21 C22 1.367(14)
C21 H21 0.9300
C22 C23 1.392(15)
C22 C25 1.484(14)
C23 C24 1.338(15)
C23 H23 0.9300
C24 N3 1.396(13)
C24 H24 0.9300
C25 C26 1.294(15)
C25 H25 0.9300
C26 C27 1.416(15)
C26 H26 0.9300
C27 C28 1.344(16)
C27 H27 0.9300
C28 C29 1.433(17)
C28 H28 0.9300
C29 C34 1.417(15)
C29 C30 1.444(15)
C30 C31 1.335(14)
C30 H30 0.9300
C31 C32 1.453(12)
C31 H31 0.9300
C32 C33 1.369(14)
C32 N4 1.376(13)
C33 C34 1.380(14)
C33 H33 0.9300
C34 H34 0.9300
C35 N4 1.432(14)
C35 H35A 0.9600
C35 H35B 0.9600
C35 H35C 0.9600
C36 N4 1.444(15)
C36 H36A 0.9600
C36 H36B 0.9600
C36 H36C 0.9600
C37 C42 1.377(14)
C37 C38 1.379(14)
C37 Cl1 1.733(9)
C38 C39 1.415(13)
C38 H38 0.9300
C39 C40 1.369(11)
C39 H39 0.9300
C40 C41 1.393(11)
C40 S1 1.765(8)
C41 C42 1.351(13)
C41 H41 0.9300
C42 H42 0.9300
C43 C48 1.371(11)
C43 C44 1.379(11)
C43 S2 1.769(8)
C44 C45 1.382(12)
C44 H44 0.9300
C45 C46 1.380(14)
C45 H45 0.9300
C46 C47 1.363(14)
C46 Cl2 1.746(9)
C47 C48 1.359(14)
C47 H47 0.9300
C48 H48 0.9300
O1 S1 1.430(8)
O2 S1 1.461(6)
O3 S1 1.449(6)
O4 S2 1.457(7)
O5 S2 1.440(7)
O6 S2 1.424(8)

loop_
_geom_torsion_atom_site_label_1
_geom_torsion_atom_site_label_2
_geom_torsion_atom_site_label_3
_geom_torsion_atom_site_label_4
_geom_torsion
N1 C2 C3 C4 -0.8(11)
C2 C3 C4 C7 -179.4(6)
C2 C3 C4 C5 -0.1(9)
C3 C4 C5 C6 0.3(10)
C7 C4 C5 C6 179.6(7)
C4 C5 C6 N1 0.4(11)
C3 C4 C7 C8 0.5(12)
C5 C4 C7 C8 -178.7(7)
C4 C7 C8 C9 177.1(7)
C7 C8 C9 C10 -179.9(7)
C8 C9 C10 C11 179.1(7)
C9 C10 C11 C12 0.5(12)
C9 C10 C11 C16 179.2(7)
C16 C11 C12 C13 1.3(10)
C10 C11 C12 C13 -180.0(7)
C11 C12 C13 C14 -0.9(10)
C12 C13 C14 N2 -179.5(6)
C12 C13 C14 C15 0.2(9)
N2 C14 C15 C16 179.7(6)
C13 C14 C15 C16 0.0(9)
C14 C15 C16 C11 0.5(11)
C12 C11 C16 C15 -1.1(11)
C10 C11 C16 C15 -179.9(7)
N3 C20 C21 C22 0.2(11)
C20 C21 C22 C23 -0.2(10)
C20 C21 C22 C25 -179.2(6)
C21 C22 C23 C24 0.3(10)
C25 C22 C23 C24 179.2(6)
C22 C23 C24 N3 -0.3(11)
C21 C22 C25 C26 -176.4(7)
C23 C22 C25 C26 4.7(11)
C22 C25 C26 C27 179.6(7)
C25 C26 C27 C28 179.2(8)
C26 C27 C28 C29 179.5(7)
C27 C28 C29 C34 178.0(8)
C27 C28 C29 C30 -1.9(11)
C34 C29 C30 C31 -0.7(9)
C28 C29 C30 C31 179.2(6)
C29 C30 C31 C32 -0.4(9)
C30 C31 C32 C33 1.2(10)
C30 C31 C32 N4 -179.3(6)
N4 C32 C33 C34 179.6(7)
C31 C32 C33 C34 -1.0(10)
C32 C33 C34 C29 0.0(11)
C28 C29 C34 C33 -179.0(6)
C30 C29 C34 C33 0.9(10)
C42 C37 C38 C39 -1.8(14)
Cl1 C37 C38 C39 178.0(7)
C37 C38 C39 C40 3.0(14)
C38 C39 C40 C41 -3.1(12)
C38 C39 C40 S1 177.1(7)
C39 C40 C41 C42 1.9(12)
S1 C40 C41 C42 -178.2(6)
C40 C41 C42 C37 -0.8(13)
C38 C37 C42 C41 0.8(14)
Cl1 C37 C42 C41 -179.1(7)
C48 C43 C44 C45 -0.9(13)
S2 C43 C44 C45 178.9(7)
C43 C44 C45 C46 0.6(14)
C44 C45 C46 C47 1.3(14)
C44 C45 C46 Cl2 178.6(7)
C45 C46 C47 C48 -2.8(16)
Cl2 C46 C47 C48 179.9(8)
C46 C47 C48 C43 2.5(17)
C44 C43 C48 C47 -0.6(14)
S2 C43 C48 C47 179.5(9)
C3 C2 N1 C1 -179.8(7)
C3 C2 N1 C6 1.4(10)
C5 C6 N1 C2 -1.3(10)
C5 C6 N1 C1 179.9(7)
C13 C14 N2 C18 2.0(10)
C15 C14 N2 C18 -177.7(6)
C13 C14 N2 C17 -178.1(7)
C15 C14 N2 C17 2.2(10)
C21 C20 N3 C24 -0.2(11)
C21 C20 N3 C19 -180.0(7)
C23 C24 N3 C20 0.3(11)
C23 C24 N3 C19 -179.9(7)
C33 C32 N4 C35 178.9(7)
C31 C32 N4 C35 -0.5(11)
C33 C32 N4 C36 -1.9(12)
C31 C32 N4 C36 178.7(7)
C39 C40 S1 O1 37.7(8)
C41 C40 S1 O1 -142.1(7)
C39 C40 S1 O3 156.9(7)
C41 C40 S1 O3 -23.0(7)
C39 C40 S1 O2 -83.3(7)
C41 C40 S1 O2 96.9(7)
C48 C43 S2 O6 -35.5(8)
C44 C43 S2 O6 144.7(7)
C48 C43 S2 O5 -158.0(7)
C44 C43 S2 O5 22.2(8)
C48 C43 S2 O4 83.5(7)
C44 C43 S2 O4 -96.3(7)
